data_7125289
loop_
_publ_author_name
'El Mamouni, El Hachemia'
'Cattoen, Martin'
'Cordier, Marie'
'Cossy, Janine'
'Arseniyadis, Stellios'
'Ilitki, Hocine'
'El Ka\"im, Laurent'

_publ_section_title
;
 Selective Tsuji-Trost type C-allylation of hydrazones: a straightforward
 entry into 4,5-dihydropyrazoles.
;
_journal_issue 100
_journal_name_full 'Chemical communications (Cambridge, England)'
_journal_page_first 14490
_journal_page_last 14493
_journal_paper_doi 10.1039/c6cc08171a
_journal_volume 52
_journal_year 2016
_chemical_formula_moiety 'C26 H31 N3 O2'
_chemical_formula_sum 'C26 H31 N3 O2'
_chemical_formula_weight 417.54
_space_group_crystal_system triclinic
_space_group_IT_number 2
_space_group_name_Hall '-P 1'
_space_group_name_H-M_alt 'P -1'
_atom_sites_solution_hydrogens mixed
_audit_creation_method SHELXL-2014/7
_audit_update_record
;
2016-07-21 deposited with the CCDC.
2016-11-18 downloaded from the CCDC.
;
_cell_angle_alpha 87.603(1)
_cell_angle_beta 82.452(1)
_cell_angle_gamma 71.900(1)
_cell_formula_units_Z 4
_cell_length_a 9.3834(1)
_cell_length_b 11.8498(3)
_cell_length_c 22.2318(5)
_cell_measurement_reflns_used 9688
_cell_measurement_temperature 150.0(1)
_cell_measurement_theta_max 27.485
_cell_measurement_theta_min 0.998
_cell_volume 2329.30(8)
_computing_cell_refinement 'DENZO (Otwinowski & Minor, 1997) & COLLECT'
_computing_data_collection 'COLLECT (Hooft, R.W.W., 1998)'
_computing_data_reduction 'DENZO & COLLECT'
_computing_molecular_graphics 'PLATON (Spek, 2009)'
_computing_structure_refinement 'SHELXL-2014/7 (Sheldrick, 2014)'
_computing_structure_solution SHELXT(Sheldrick,2014)
_diffrn_ambient_temperature 150.0(1)
_diffrn_measured_fraction_theta_full 0.991
_diffrn_measured_fraction_theta_max 0.987
_diffrn_measurement_device_type 'Kappa APEX II'
_diffrn_measurement_method 'phi and omega scans'
_diffrn_radiation_type MoK\a
_diffrn_radiation_wavelength 0.71069
_diffrn_reflns_av_R_equivalents 0.0395
_diffrn_reflns_av_unetI/netI 0.0357
_diffrn_reflns_Laue_measured_fraction_full 0.991
_diffrn_reflns_Laue_measured_fraction_max 0.987
_diffrn_reflns_limit_h_max 12
_diffrn_reflns_limit_h_min -11
_diffrn_reflns_limit_k_max 15
_diffrn_reflns_limit_k_min -15
_diffrn_reflns_limit_l_max 28
_diffrn_reflns_limit_l_min -28
_diffrn_reflns_number 31700
_diffrn_reflns_point_group_measured_fraction_full 0.991
_diffrn_reflns_point_group_measured_fraction_max 0.987
_diffrn_reflns_theta_full 25.240
_diffrn_reflns_theta_max 27.513
_diffrn_reflns_theta_min 2.301
_exptl_absorpt_coefficient_mu 0.076
_exptl_absorpt_correction_T_max 1.06396
_exptl_absorpt_correction_T_min 0.921272
_exptl_absorpt_correction_type multi-scan
_exptl_absorpt_process_details DENZO/SCALEPACK
_exptl_crystal_colour 'pale yellow'
_exptl_crystal_density_diffrn 1.191
_exptl_crystal_description needle
_exptl_crystal_F_000 896
_exptl_crystal_size_max 0.400
_exptl_crystal_size_mid 0.140
_exptl_crystal_size_min 0.120
_refine_diff_density_max 0.259
_refine_diff_density_min -0.220
_refine_diff_density_rms 0.036
_refine_ls_extinction_method none
_refine_ls_goodness_of_fit_ref 1.028
_refine_ls_hydrogen_treatment mixed
_refine_ls_matrix_type full
_refine_ls_number_parameters 581
_refine_ls_number_reflns 10592
_refine_ls_number_restraints 12
_refine_ls_restrained_S_all 1.027
_refine_ls_R_factor_all 0.0697
_refine_ls_R_factor_gt 0.0524
_refine_ls_shift/su_max 0.000
_refine_ls_shift/su_mean 0.000
_refine_ls_structure_factor_coef Fsqd
_refine_ls_weighting_details 'w=1/[\s^2^(Fo^2^)+(0.0590P)^2^+1.0615P] where P=(Fo^2^+2Fc^2^)/3'
_refine_ls_weighting_scheme calc
_refine_ls_wR_factor_gt 0.1288
_refine_ls_wR_factor_ref 0.1425
_reflns_Friedel_coverage 0.000
_reflns_number_gt 8485
_reflns_number_total 10592
_reflns_threshold_expression 'I > 2\s(I)'
_cod_data_source_file c6cc08171a2.cif
_cod_data_source_block le113
_cod_database_code 7125289
_shelx_shelxl_version_number 2014/7
_shelx_space_group_comment
;
The symmetry employed for this shelxl refinement is uniquely defined
by the following loop, which should always be used as a source of
symmetry information in preference to the above space-group names.
They are only intended as comments.
;
_shelx_estimated_absorpt_t_min 0.970
_shelx_estimated_absorpt_t_max 0.991

loop_
_space_group_symop_operation_xyz
'x, y, z'
'-x, -y, -z'

loop_
_atom_site_label
_atom_site_type_symbol
_atom_site_fract_x
_atom_site_fract_y
_atom_site_fract_z
_atom_site_U_iso_or_equiv
_atom_site_adp_type
_atom_site_occupancy
_atom_site_site_symmetry_order
_atom_site_calc_flag
_atom_site_refinement_flags_posn
_atom_site_refinement_flags_adp
O1 O 1.05159(12) 0.41495(12) 0.24447(6) 0.0401(3) Uani 1 1 d . .
O2 O 0.62220(14) 0.21917(11) 0.37416(6) 0.0437(3) Uani 1 1 d . .
N1 N 0.86581(15) 0.39788(13) 0.19396(6) 0.0324(3) Uani 1 1 d . .
H12 H 0.768(2) 0.4111(17) 0.1975(8) 0.039 Uiso 1 1 d . U
N2 N 0.65019(15) 0.58982(12) 0.37650(6) 0.0333(3) Uani 1 1 d . .
N3 N 0.55328(14) 0.52518(12) 0.38819(6) 0.0306(3) Uani 1 1 d . .
C1 C 0.91667(16) 0.44371(14) 0.23720(7) 0.0287(3) Uani 1 1 d . .
C2 C 0.96256(17) 0.30852(15) 0.15039(7) 0.0328(3) Uani 1 1 d . .
H11 H 1.0629 0.3227 0.1417 0.039 Uiso 1 1 calc R U
C3 C 0.9874(2) 0.18389(16) 0.17630(8) 0.0431(4) Uani 1 1 d . .
H9 H 0.8884 0.1706 0.1881 0.052 Uiso 1 1 calc R U
H10 H 1.0384 0.1762 0.2132 0.052 Uiso 1 1 calc R U
C4 C 1.0831(3) 0.09008(18) 0.13025(10) 0.0543(5) Uani 1 1 d . .
H7 H 1.1857 0.0981 0.1217 0.065 Uiso 1 1 calc R U
H8 H 1.0927 0.0101 0.1475 0.065 Uiso 1 1 calc R U
C5 C 1.0129(2) 0.10279(19) 0.07138(10) 0.0535(5) Uani 1 1 d . .
H5 H 1.0802 0.0440 0.0415 0.064 Uiso 1 1 calc R U
H6 H 0.9149 0.0863 0.0791 0.064 Uiso 1 1 calc R U
C6 C 0.9883(2) 0.22677(19) 0.04550(9) 0.0499(5) Uani 1 1 d . .
H3 H 0.9368 0.2344 0.0088 0.060 Uiso 1 1 calc R U
H4 H 1.0874 0.2396 0.0334 0.060 Uiso 1 1 calc R U
C7 C 0.8933(2) 0.32170(17) 0.09143(8) 0.0416(4) Uani 1 1 d . .
H1 H 0.8856 0.4013 0.0740 0.050 Uiso 1 1 calc R U
H2 H 0.7900 0.3150 0.0998 0.050 Uiso 1 1 calc R U
C8 C 0.79703(17) 0.53782(14) 0.27633(7) 0.0299(3) Uani 1 1 d . .
H30 H 0.696(2) 0.5403(16) 0.2673(8) 0.036 Uiso 1 1 d . U
H31 H 0.811(2) 0.6187(17) 0.2650(8) 0.036 Uiso 1 1 d . U
C9 C 0.80153(16) 0.51810(13) 0.34538(7) 0.0284(3) Uani 1 1 d . .
C10 C 0.62716(16) 0.41393(13) 0.37797(7) 0.0279(3) Uani 1 1 d . .
C11 C 0.55012(18) 0.32258(14) 0.38521(7) 0.0314(3) Uani 1 1 d . .
C12 C 0.38360(18) 0.35934(16) 0.40673(8) 0.0388(4) Uani 1 1 d . .
H13 H 0.3338 0.3202 0.3820 0.058 Uiso 1 1 calc R U
H14 H 0.3410 0.4456 0.4029 0.058 Uiso 1 1 calc R U
H15 H 0.3674 0.3362 0.4493 0.058 Uiso 1 1 calc R U
C13 C 0.79515(16) 0.39001(13) 0.36238(7) 0.0281(3) Uani 1 1 d . .
H21 H 0.8326 0.3374 0.3259 0.034 Uiso 1 1 calc R U
C14 C 0.88087(17) 0.33354(14) 0.41485(8) 0.0327(3) Uani 1 1 d . U
C15 C 0.8212(2) 0.36394(17) 0.47476(8) 0.0406(4) Uani 1 1 d . U
H20 H 0.7233 0.4196 0.4833 0.049 Uiso 1 1 calc R U
C16 C 0.9024(3) 0.3143(2) 0.52214(10) 0.0557(5) Uani 1 1 d . U
H19 H 0.8605 0.3367 0.5628 0.067 Uiso 1 1 calc R U
C17 C 1.0435(3) 0.2328(2) 0.51066(12) 0.0632(5) Uani 1 1 d . U
H18 H 1.0984 0.1979 0.5432 0.076 Uiso 1 1 calc R U
C18 C 1.1049(2) 0.20181(18) 0.45155(12) 0.0581(5) Uani 1 1 d . U
H17 H 1.2025 0.1456 0.4435 0.070 Uiso 1 1 calc R U
C19 C 1.02428(19) 0.25257(15) 0.40337(10) 0.0440(4) Uani 1 1 d . U
H16 H 1.0678 0.2316 0.3628 0.053 Uiso 1 1 calc R U
C20 C 0.59830(17) 0.71028(13) 0.39417(7) 0.0296(3) Uani 1 1 d . .
C21 C 0.48055(19) 0.74574(16) 0.44135(8) 0.0370(4) Uani 1 1 d . .
H26 H 0.4370 0.6893 0.4609 0.044 Uiso 1 1 calc R U
C22 C 0.4271(2) 0.86305(17) 0.45975(9) 0.0476(5) Uani 1 1 d . .
H25 H 0.3457 0.8870 0.4915 0.057 Uiso 1 1 calc R U
C23 C 0.4910(2) 0.94571(16) 0.43240(9) 0.0442(4) Uani 1 1 d . .
H24 H 0.4546 1.0260 0.4455 0.053 Uiso 1 1 calc R U
C24 C 0.6077(2) 0.91098(15) 0.38611(9) 0.0410(4) Uani 1 1 d . .
H23 H 0.6520 0.9677 0.3674 0.049 Uiso 1 1 calc R U
C25 C 0.6616(2) 0.79390(15) 0.36628(8) 0.0379(4) Uani 1 1 d . .
H22 H 0.7414 0.7710 0.3338 0.046 Uiso 1 1 calc R U
C26 C 0.93216(18) 0.54821(15) 0.36811(8) 0.0334(3) Uani 1 1 d . .
H27 H 0.9366 0.6252 0.3516 0.050 Uiso 1 1 calc R U
H28 H 1.0274 0.4867 0.3548 0.050 Uiso 1 1 calc R U
H29 H 0.9164 0.5520 0.4125 0.050 Uiso 1 1 calc R U
O3 O 0.55557(12) 0.42176(10) 0.22790(6) 0.0408(3) Uani 1 1 d . .
O4 O 0.10023(15) 0.52397(13) 0.06983(6) 0.0487(3) Uani 1 1 d . .
N4 N 0.37143(15) 0.33497(12) 0.24221(6) 0.0310(3) Uani 1 1 d . .
H43 H 0.273(2) 0.3491(16) 0.2472(8) 0.037 Uiso 1 1 d . U
N5 N 0.14859(15) 0.73914(12) 0.22240(6) 0.0339(3) Uani 1 1 d . .
N6 N 0.04697(15) 0.72264(12) 0.18840(6) 0.0326(3) Uani 1 1 d . .
C27 C 0.42097(16) 0.42911(13) 0.24106(7) 0.0285(3) Uani 1 1 d . .
C28 C 0.47007(17) 0.21470(13) 0.22687(7) 0.0308(3) Uani 1 1 d . .
H42 H 0.5700 0.2046 0.2412 0.037 Uiso 1 1 calc R U
C29 C 0.4025(2) 0.12442(15) 0.25965(9) 0.0393(4) Uani 1 1 d . .
H40 H 0.2991 0.1384 0.2491 0.047 Uiso 1 1 calc R U
H41 H 0.3951 0.1350 0.3040 0.047 Uiso 1 1 calc R U
C30 C 0.4986(2) -0.00293(15) 0.24257(9) 0.0437(4) Uani 1 1 d . .
H38 H 0.5976 -0.0202 0.2579 0.052 Uiso 1 1 calc R U
H39 H 0.4475 -0.0589 0.2623 0.052 Uiso 1 1 calc R U
C31 C 0.5236(2) -0.02185(16) 0.17454(9) 0.0442(4) Uani 1 1 d . .
H36 H 0.4259 -0.0134 0.1597 0.053 Uiso 1 1 calc R U
H37 H 0.5913 -0.1033 0.1650 0.053 Uiso 1 1 calc R U
C32 C 0.5938(2) 0.06802(17) 0.14250(9) 0.0489(5) Uani 1 1 d . .
H34 H 0.6047 0.0569 0.0981 0.059 Uiso 1 1 calc R U
H35 H 0.6957 0.0545 0.1545 0.059 Uiso 1 1 calc R U
C33 C 0.4958(2) 0.19487(15) 0.15877(8) 0.0403(4) Uani 1 1 d . .
H32 H 0.5458 0.2514 0.1388 0.048 Uiso 1 1 calc R U
H33 H 0.3971 0.2107 0.1434 0.048 Uiso 1 1 calc R U
C34 C 0.30160(17) 0.54599(14) 0.25862(7) 0.0294(3) Uani 1 1 d . .
H61 H 0.321(2) 0.5699(16) 0.2980(9) 0.035 Uiso 1 1 d . U
H62 H 0.201(2) 0.5350(16) 0.2650(8) 0.035 Uiso 1 1 d . U
C35 C 0.29894(16) 0.64562(13) 0.21097(7) 0.0283(3) Uani 1 1 d . .
C36 C 0.11648(17) 0.64282(14) 0.14768(7) 0.0308(3) Uani 1 1 d . .
C37 C 0.03311(19) 0.60465(16) 0.10523(8) 0.0359(4) Uani 1 1 d . .
C38 C -0.1330(2) 0.66763(19) 0.10675(9) 0.0461(4) Uani 1 1 d . .
H44 H -0.1725 0.6361 0.0747 0.069 Uiso 1 1 calc R U
H45 H -0.1495 0.7528 0.1002 0.069 Uiso 1 1 calc R U
H46 H -0.1856 0.6551 0.1463 0.069 Uiso 1 1 calc R U
C39 C 0.28533(17) 0.60056(14) 0.14718(7) 0.0303(3) Uani 1 1 d . .
H52 H 0.3231 0.5118 0.1460 0.036 Uiso 1 1 calc R U
C40 C 0.36528(18) 0.65066(16) 0.09401(7) 0.0349(4) Uani 1 1 d . .
C41 C 0.3065(2) 0.76782(18) 0.07524(9) 0.0466(4) Uani 1 1 d . .
H51 H 0.2108 0.8155 0.0938 0.056 Uiso 1 1 calc R U
C42 C 0.3865(3) 0.8155(2) 0.02963(10) 0.0627(6) Uani 1 1 d . .
H50 H 0.3463 0.8960 0.0178 0.075 Uiso 1 1 calc R U
C43 C 0.5239(3) 0.7468(3) 0.00157(9) 0.0612(6) Uani 1 1 d . .
H49 H 0.5786 0.7801 -0.0294 0.073 Uiso 1 1 calc R U
C44 C 0.5822(2) 0.6297(2) 0.01831(9) 0.0558(6) Uani 1 1 d . .
H48 H 0.6759 0.5817 -0.0017 0.067 Uiso 1 1 calc R U
C45 C 0.50307(19) 0.58215(18) 0.06478(8) 0.0429(4) Uani 1 1 d . .
H47 H 0.5441 0.5017 0.0766 0.052 Uiso 1 1 calc R U
C46 C 0.09390(18) 0.82617(14) 0.26829(7) 0.0322(3) Uani 1 1 d . .
C47 C -0.03916(19) 0.91787(14) 0.26213(8) 0.0374(4) Uani 1 1 d . .
H57 H -0.0898 0.9207 0.2275 0.045 Uiso 1 1 calc R U
C48 C -0.0974(2) 1.00444(16) 0.30620(9) 0.0448(4) Uani 1 1 d . .
H56 H -0.1878 1.0668 0.3015 0.054 Uiso 1 1 calc R U
C49 C -0.0262(2) 1.00159(17) 0.35684(9) 0.0482(5) Uani 1 1 d . .
H55 H -0.0682 1.0603 0.3875 0.058 Uiso 1 1 calc R U
C50 C 0.1068(2) 0.91254(17) 0.36255(9) 0.0479(5) Uani 1 1 d . .
H54 H 0.1576 0.9115 0.3969 0.058 Uiso 1 1 calc R U
C51 C 0.1678(2) 0.82415(16) 0.31882(8) 0.0411(4) Uani 1 1 d . .
H53 H 0.2592 0.7629 0.3234 0.049 Uiso 1 1 calc R U
C52 C 0.42983(18) 0.69612(14) 0.21078(8) 0.0335(3) Uani 1 1 d . .
H58 H 0.4090 0.7708 0.1879 0.050 Uiso 1 1 calc R U
H59 H 0.5230 0.6392 0.1917 0.050 Uiso 1 1 calc R U
H60 H 0.4417 0.7109 0.2526 0.050 Uiso 1 1 calc R U

loop_
_atom_site_aniso_label
_atom_site_aniso_U_11
_atom_site_aniso_U_22
_atom_site_aniso_U_33
_atom_site_aniso_U_23
_atom_site_aniso_U_13
_atom_site_aniso_U_12
O1 0.0207(5) 0.0550(8) 0.0452(7) -0.0123(6) -0.0029(5) -0.0114(5)
O2 0.0406(7) 0.0301(6) 0.0609(8) -0.0058(6) 0.0015(6) -0.0141(5)
N1 0.0209(6) 0.0396(8) 0.0370(7) -0.0056(6) -0.0029(5) -0.0092(5)
N2 0.0285(7) 0.0273(7) 0.0430(8) -0.0057(6) 0.0075(6) -0.0111(5)
N3 0.0276(6) 0.0299(7) 0.0357(7) -0.0020(5) 0.0006(5) -0.0126(5)
C1 0.0234(7) 0.0327(8) 0.0317(8) 0.0023(6) -0.0010(6) -0.0121(6)
C2 0.0253(7) 0.0403(9) 0.0336(8) -0.0044(7) -0.0011(6) -0.0118(6)
C3 0.0459(10) 0.0414(10) 0.0406(10) -0.0024(8) -0.0069(8) -0.0108(8)
C4 0.0569(12) 0.0424(11) 0.0561(12) -0.0089(9) -0.0060(10) -0.0038(9)
C5 0.0497(11) 0.0571(13) 0.0535(12) -0.0217(10) -0.0010(9) -0.0160(10)
C6 0.0496(11) 0.0654(13) 0.0363(10) -0.0101(9) -0.0035(8) -0.0196(10)
C7 0.0403(9) 0.0484(10) 0.0372(9) -0.0019(8) -0.0074(7) -0.0139(8)
C8 0.0234(7) 0.0312(8) 0.0350(8) -0.0014(6) -0.0032(6) -0.0085(6)
C9 0.0240(7) 0.0275(7) 0.0328(8) -0.0036(6) 0.0020(6) -0.0086(6)
C10 0.0246(7) 0.0286(7) 0.0310(8) -0.0020(6) -0.0015(6) -0.0095(6)
C11 0.0317(8) 0.0306(8) 0.0345(8) -0.0006(6) -0.0030(6) -0.0136(6)
C12 0.0304(8) 0.0413(9) 0.0481(10) -0.0010(8) -0.0004(7) -0.0175(7)
C13 0.0260(7) 0.0257(7) 0.0329(8) -0.0034(6) 0.0018(6) -0.0100(6)
C14 0.0277(7) 0.0279(7) 0.0448(7) 0.0027(6) -0.0054(6) -0.0118(5)
C15 0.0389(8) 0.0430(10) 0.0421(8) 0.0045(7) -0.0069(6) -0.0155(7)
C16 0.0655(11) 0.0618(13) 0.0502(9) 0.0134(9) -0.0222(8) -0.0302(9)
C17 0.0602(11) 0.0603(13) 0.0832(10) 0.0292(11) -0.0405(10) -0.0299(8)
C18 0.0349(9) 0.0414(10) 0.1012(12) 0.0158(10) -0.0242(8) -0.0120(7)
C19 0.0287(7) 0.0324(9) 0.0696(10) 0.0021(8) -0.0036(7) -0.0088(6)
C20 0.0298(8) 0.0273(7) 0.0314(8) -0.0017(6) -0.0053(6) -0.0075(6)
C21 0.0353(9) 0.0371(9) 0.0377(9) -0.0071(7) 0.0008(7) -0.0112(7)
C22 0.0410(10) 0.0440(10) 0.0532(11) -0.0184(9) 0.0020(8) -0.0075(8)
C23 0.0465(10) 0.0293(8) 0.0549(11) -0.0097(8) -0.0151(8) -0.0044(7)
C24 0.0496(10) 0.0279(8) 0.0482(10) 0.0030(7) -0.0128(8) -0.0134(7)
C25 0.0433(9) 0.0317(8) 0.0387(9) -0.0008(7) -0.0009(7) -0.0129(7)
C26 0.0319(8) 0.0351(8) 0.0371(9) -0.0004(7) -0.0042(6) -0.0160(7)
O3 0.0223(5) 0.0327(6) 0.0686(9) 0.0012(6) -0.0057(5) -0.0105(5)
O4 0.0442(7) 0.0603(9) 0.0467(8) -0.0157(6) -0.0073(6) -0.0207(6)
N4 0.0208(6) 0.0273(7) 0.0454(8) 0.0013(6) -0.0047(5) -0.0082(5)
N5 0.0285(7) 0.0297(7) 0.0415(8) -0.0064(6) -0.0133(6) -0.0017(5)
N6 0.0283(7) 0.0311(7) 0.0380(7) -0.0018(6) -0.0102(5) -0.0059(5)
C27 0.0224(7) 0.0291(7) 0.0349(8) 0.0042(6) -0.0077(6) -0.0082(6)
C28 0.0255(7) 0.0261(7) 0.0405(9) 0.0017(6) -0.0057(6) -0.0069(6)
C29 0.0406(9) 0.0309(8) 0.0459(10) 0.0026(7) -0.0004(7) -0.0127(7)
C30 0.0487(10) 0.0280(8) 0.0553(11) 0.0058(8) -0.0059(8) -0.0141(8)
C31 0.0465(10) 0.0303(9) 0.0570(12) -0.0023(8) -0.0113(8) -0.0113(8)
C32 0.0562(12) 0.0380(10) 0.0471(11) -0.0038(8) 0.0032(9) -0.0104(9)
C33 0.0460(10) 0.0333(9) 0.0406(9) 0.0046(7) -0.0034(7) -0.0124(7)
C34 0.0240(7) 0.0286(8) 0.0365(8) 0.0000(6) -0.0046(6) -0.0093(6)
C35 0.0252(7) 0.0245(7) 0.0349(8) -0.0020(6) -0.0079(6) -0.0053(6)
C36 0.0281(7) 0.0307(8) 0.0338(8) 0.0004(6) -0.0078(6) -0.0079(6)
C37 0.0360(9) 0.0418(9) 0.0348(9) 0.0003(7) -0.0094(7) -0.0171(7)
C38 0.0342(9) 0.0584(12) 0.0499(11) 0.0043(9) -0.0168(8) -0.0162(8)
C39 0.0262(7) 0.0276(7) 0.0367(8) -0.0034(6) -0.0091(6) -0.0053(6)
C40 0.0298(8) 0.0425(9) 0.0335(8) -0.0058(7) -0.0073(6) -0.0105(7)
C41 0.0415(10) 0.0510(11) 0.0431(10) 0.0087(8) -0.0044(8) -0.0094(8)
C42 0.0580(13) 0.0770(16) 0.0516(12) 0.0244(11) -0.0086(10) -0.0213(12)
C43 0.0531(12) 0.101(2) 0.0363(10) 0.0082(11) -0.0056(9) -0.0351(13)
C44 0.0358(10) 0.0939(18) 0.0415(10) -0.0244(11) 0.0001(8) -0.0242(11)
C45 0.0305(8) 0.0542(11) 0.0448(10) -0.0166(8) -0.0052(7) -0.0116(8)
C46 0.0341(8) 0.0249(7) 0.0375(8) -0.0016(6) -0.0035(6) -0.0091(6)
C47 0.0367(9) 0.0288(8) 0.0431(9) -0.0002(7) -0.0036(7) -0.0057(7)
C48 0.0431(10) 0.0297(9) 0.0558(11) -0.0055(8) 0.0037(8) -0.0061(7)
C49 0.0561(12) 0.0338(9) 0.0533(11) -0.0163(8) 0.0093(9) -0.0160(8)
C50 0.0582(12) 0.0452(11) 0.0444(10) -0.0113(8) -0.0083(9) -0.0195(9)
C51 0.0445(10) 0.0341(9) 0.0447(10) -0.0061(7) -0.0108(8) -0.0094(7)
C52 0.0348(8) 0.0296(8) 0.0403(9) 0.0019(7) -0.0105(7) -0.0140(7)

loop_
_atom_type_symbol
_atom_type_description
_atom_type_scat_dispersion_real
_atom_type_scat_dispersion_imag
_atom_type_scat_source
C C 0.0033 0.0016 'International Tables Vol C Tables 4.2.6.8 and 6.1.1.4'
H H 0.0000 0.0000 'International Tables Vol C Tables 4.2.6.8 and 6.1.1.4'
N N 0.0061 0.0033 'International Tables Vol C Tables 4.2.6.8 and 6.1.1.4'
O O 0.0106 0.0060 'International Tables Vol C Tables 4.2.6.8 and 6.1.1.4'

loop_
_geom_angle_atom_site_label_1
_geom_angle_atom_site_label_2
_geom_angle_atom_site_label_3
_geom_angle
C1 N1 C2 123.93(13)
C1 N1 H12 116.0(12)
C2 N1 H12 118.6(12)
N3 N2 C20 117.95(12)
N3 N2 C9 112.35(12)
C20 N2 C9 129.71(13)
C10 N3 N2 108.96(12)
O1 C1 N1 123.08(14)
O1 C1 C8 121.74(14)
N1 C1 C8 115.15(13)
N1 C2 C7 109.72(13)
N1 C2 C3 110.97(14)
C7 C2 C3 111.09(14)
N1 C2 H11 108.3
C7 C2 H11 108.3
C3 C2 H11 108.3
C2 C3 C4 111.26(16)
C2 C3 H9 109.4
C4 C3 H9 109.4
C2 C3 H10 109.4
C4 C3 H10 109.4
H9 C3 H10 108.0
C5 C4 C3 111.18(17)
C5 C4 H7 109.4
C3 C4 H7 109.4
C5 C4 H8 109.4
C3 C4 H8 109.4
H7 C4 H8 108.0
C6 C5 C4 110.82(17)
C6 C5 H5 109.5
C4 C5 H5 109.5
C6 C5 H6 109.5
C4 C5 H6 109.5
H5 C5 H6 108.1
C5 C6 C7 111.68(16)
C5 C6 H3 109.3
C7 C6 H3 109.3
C5 C6 H4 109.3
C7 C6 H4 109.3
H3 C6 H4 107.9
C2 C7 C6 111.28(15)
C2 C7 H1 109.4
C6 C7 H1 109.4
C2 C7 H2 109.4
C6 C7 H2 109.4
H1 C7 H2 108.0
C1 C8 C9 114.25(13)
C1 C8 H30 109.4(11)
C9 C8 H30 108.1(10)
C1 C8 H31 108.5(10)
C9 C8 H31 109.0(10)
H30 C8 H31 107.5(14)
N2 C9 C26 112.44(13)
N2 C9 C8 107.08(12)
C26 C9 C8 113.11(12)
N2 C9 C13 99.69(11)
C26 C9 C13 114.13(13)
C8 C9 C13 109.42(12)
N3 C10 C11 121.24(13)
N3 C10 C13 113.54(13)
C11 C10 C13 125.11(13)
O2 C11 C10 119.64(14)
O2 C11 C12 121.53(15)
C10 C11 C12 118.83(14)
C11 C12 H13 109.5
C11 C12 H14 109.5
H13 C12 H14 109.5
C11 C12 H15 109.5
H13 C12 H15 109.5
H14 C12 H15 109.5
C10 C13 C14 111.97(13)
C10 C13 C9 100.61(11)
C14 C13 C9 114.55(12)
C10 C13 H21 109.8
C14 C13 H21 109.8
C9 C13 H21 109.8
C19 C14 C15 118.61(17)
C19 C14 C13 119.83(16)
C15 C14 C13 121.53(14)
C16 C15 C14 120.96(18)
C16 C15 H20 119.5
C14 C15 H20 119.5
C17 C16 C15 120.3(2)
C17 C16 H19 119.9
C15 C16 H19 119.9
C16 C17 C18 119.7(2)
C16 C17 H18 120.2
C18 C17 H18 120.2
C17 C18 C19 120.43(19)
C17 C18 H17 119.8
C19 C18 H17 119.8
C14 C19 C18 120.1(2)
C14 C19 H16 120.0
C18 C19 H16 120.0
C25 C20 C21 119.29(15)
C25 C20 N2 122.10(14)
C21 C20 N2 118.60(14)
C22 C21 C20 120.03(17)
C22 C21 H26 120.0
C20 C21 H26 120.0
C23 C22 C21 120.60(17)
C23 C22 H25 119.7
C21 C22 H25 119.7
C24 C23 C22 119.54(16)
C24 C23 H24 120.2
C22 C23 H24 120.2
C23 C24 C25 120.81(17)
C23 C24 H23 119.6
C25 C24 H23 119.6
C24 C25 C20 119.71(16)
C24 C25 H22 120.1
C20 C25 H22 120.1
C9 C26 H27 109.5
C9 C26 H28 109.5
H27 C26 H28 109.5
C9 C26 H29 109.5
H27 C26 H29 109.5
H28 C26 H29 109.5
C27 N4 C28 123.40(13)
C27 N4 H43 116.7(12)
C28 N4 H43 119.2(12)
N6 N5 C46 117.27(13)
N6 N5 C35 112.14(12)
C46 N5 C35 129.74(13)
C36 N6 N5 109.11(13)
O3 C27 N4 122.59(14)
O3 C27 C34 121.84(14)
N4 C27 C34 115.55(13)
N4 C28 C33 111.08(13)
N4 C28 C29 109.72(13)
C33 C28 C29 111.06(14)
N4 C28 H42 108.3
C33 C28 H42 108.3
C29 C28 H42 108.3
C28 C29 C30 111.45(14)
C28 C29 H40 109.3
C30 C29 H40 109.3
C28 C29 H41 109.3
C30 C29 H41 109.3
H40 C29 H41 108.0
C31 C30 C29 111.75(15)
C31 C30 H38 109.3
C29 C30 H38 109.3
C31 C30 H39 109.3
C29 C30 H39 109.3
H38 C30 H39 107.9
C30 C31 C32 110.59(15)
C30 C31 H36 109.5
C32 C31 H36 109.5
C30 C31 H37 109.5
C32 C31 H37 109.5
H36 C31 H37 108.1
C31 C32 C33 110.89(16)
C31 C32 H34 109.5
C33 C32 H34 109.5
C31 C32 H35 109.5
C33 C32 H35 109.5
H34 C32 H35 108.1
C28 C33 C32 111.43(15)
C28 C33 H32 109.3
C32 C33 H32 109.3
C28 C33 H33 109.3
C32 C33 H33 109.3
H32 C33 H33 108.0
C27 C34 C35 113.64(13)
C27 C34 H61 107.3(10)
C35 C34 H61 110.2(11)
C27 C34 H62 110.0(11)
C35 C34 H62 108.4(11)
H61 C34 H62 107.2(15)
N5 C35 C52 112.20(13)
N5 C35 C34 107.75(12)
C52 C35 C34 113.15(12)
N5 C35 C39 99.68(11)
C52 C35 C39 113.71(13)
C34 C35 C39 109.41(12)
N6 C36 C37 120.95(14)
N6 C36 C39 113.63(13)
C37 C36 C39 125.36(14)
O4 C37 C36 119.48(15)
O4 C37 C38 122.16(15)
C36 C37 C38 118.36(15)
C37 C38 H44 109.5
C37 C38 H45 109.5
H44 C38 H45 109.5
C37 C38 H46 109.5
H44 C38 H46 109.5
H45 C38 H46 109.5
C36 C39 C40 112.08(13)
C36 C39 C35 100.41(12)
C40 C39 C35 114.49(13)
C36 C39 H52 109.8
C40 C39 H52 109.8
C35 C39 H52 109.8
C45 C40 C41 118.41(17)
C45 C40 C39 120.41(16)
C41 C40 C39 121.10(15)
C42 C41 C40 120.58(19)
C42 C41 H51 119.7
C40 C41 H51 119.7
C43 C42 C41 120.3(2)
C43 C42 H50 119.9
C41 C42 H50 119.9
C42 C43 C44 120.1(2)
C42 C43 H49 120.0
C44 C43 H49 120.0
C43 C44 C45 119.72(19)
C43 C44 H48 120.1
C45 C44 H48 120.1
C40 C45 C44 120.9(2)
C40 C45 H47 119.6
C44 C45 H47 119.6
C51 C46 C47 119.23(15)
C51 C46 N5 122.55(14)
C47 C46 N5 118.21(15)
C48 C47 C46 120.17(17)
C48 C47 H57 119.9
C46 C47 H57 119.9
C49 C48 C47 120.82(17)
C49 C48 H56 119.6
C47 C48 H56 119.6
C48 C49 C50 119.21(17)
C48 C49 H55 120.4
C50 C49 H55 120.4
C49 C50 C51 121.11(18)
C49 C50 H54 119.4
C51 C50 H54 119.4
C46 C51 C50 119.44(17)
C46 C51 H53 120.3
C50 C51 H53 120.3
C35 C52 H58 109.5
C35 C52 H59 109.5
H58 C52 H59 109.5
C35 C52 H60 109.5
H58 C52 H60 109.5
H59 C52 H60 109.5

loop_
_geom_bond_atom_site_label_1
_geom_bond_atom_site_label_2
_geom_bond_distance
O1 C1 1.2353(18)
O2 C11 1.2190(19)
N1 C1 1.331(2)
N1 C2 1.463(2)
N1 H12 0.87(2)
N2 N3 1.3547(18)
N2 C20 1.4121(19)
N2 C9 1.5029(18)
N3 C10 1.298(2)
C1 C8 1.519(2)
C2 C7 1.519(2)
C2 C3 1.522(2)
C2 H11 1.0000
C3 C4 1.524(3)
C3 H9 0.9900
C3 H10 0.9900
C4 C5 1.523(3)
C4 H7 0.9900
C4 H8 0.9900
C5 C6 1.515(3)
C5 H5 0.9900
C5 H6 0.9900
C6 C7 1.528(3)
C6 H3 0.9900
C6 H4 0.9900
C7 H1 0.9900
C7 H2 0.9900
C8 C9 1.547(2)
C8 H30 0.987(19)
C8 H31 1.022(19)
C9 C26 1.528(2)
C9 C13 1.566(2)
C10 C11 1.470(2)
C10 C13 1.507(2)
C11 C12 1.503(2)
C12 H13 0.9800
C12 H14 0.9800
C12 H15 0.9800
C13 C14 1.517(2)
C13 H21 1.0000
C14 C19 1.387(2)
C14 C15 1.392(2)
C15 C16 1.385(3)
C15 H20 0.9500
C16 C17 1.373(3)
C16 H19 0.9500
C17 C18 1.380(4)
C17 H18 0.9500
C18 C19 1.399(3)
C18 H17 0.9500
C19 H16 0.9500
C20 C25 1.392(2)
C20 C21 1.393(2)
C21 C22 1.383(2)
C21 H26 0.9500
C22 C23 1.381(3)
C22 H25 0.9500
C23 C24 1.373(3)
C23 H24 0.9500
C24 C25 1.390(2)
C24 H23 0.9500
C25 H22 0.9500
C26 H27 0.9800
C26 H28 0.9800
C26 H29 0.9800
O3 C27 1.2350(18)
O4 C37 1.220(2)
N4 C27 1.333(2)
N4 C28 1.4636(19)
N4 H43 0.879(19)
N5 N6 1.3553(18)
N5 C46 1.410(2)
N5 C35 1.4970(19)
N6 C36 1.293(2)
C27 C34 1.514(2)
C28 C33 1.518(2)
C28 C29 1.521(2)
C28 H42 1.0000
C29 C30 1.532(2)
C29 H40 0.9900
C29 H41 0.9900
C30 C31 1.515(3)
C30 H38 0.9900
C30 H39 0.9900
C31 C32 1.524(3)
C31 H36 0.9900
C31 H37 0.9900
C32 C33 1.528(2)
C32 H34 0.9900
C32 H35 0.9900
C33 H32 0.9900
C33 H33 0.9900
C34 C35 1.549(2)
C34 H61 0.988(19)
C34 H62 0.988(18)
C35 C52 1.524(2)
C35 C39 1.570(2)
C36 C37 1.469(2)
C36 C39 1.505(2)
C37 C38 1.501(2)
C38 H44 0.9800
C38 H45 0.9800
C38 H46 0.9800
C39 C40 1.516(2)
C39 H52 1.0000
C40 C45 1.387(2)
C40 C41 1.393(3)
C41 C42 1.388(3)
C41 H51 0.9500
C42 C43 1.375(3)
C42 H50 0.9500
C43 C44 1.379(3)
C43 H49 0.9500
C44 C45 1.395(3)
C44 H48 0.9500
C45 H47 0.9500
C46 C51 1.391(2)
C46 C47 1.396(2)
C47 C48 1.381(2)
C47 H57 0.9500
C48 C49 1.377(3)
C48 H56 0.9500
C49 C50 1.378(3)
C49 H55 0.9500
C50 C51 1.392(2)
C50 H54 0.9500
C51 H53 0.9500
C52 H58 0.9800
C52 H59 0.9800
C52 H60 0.9800

loop_
_geom_torsion_atom_site_label_1
_geom_torsion_atom_site_label_2
_geom_torsion_atom_site_label_3
_geom_torsion_atom_site_label_4
_geom_torsion
C20 N2 N3 C10 -169.78(14)
C9 N2 N3 C10 10.34(18)
C2 N1 C1 O1 0.2(3)
C2 N1 C1 C8 178.35(14)
C1 N1 C2 C7 -150.78(16)
C1 N1 C2 C3 86.07(19)
N1 C2 C3 C4 177.83(15)
C7 C2 C3 C4 55.5(2)
C2 C3 C4 C5 -56.0(2)
C3 C4 C5 C6 55.8(2)
C4 C5 C6 C7 -55.4(2)
N1 C2 C7 C6 -177.88(15)
C3 C2 C7 C6 -54.8(2)
C5 C6 C7 C2 55.2(2)
O1 C1 C8 C9 -51.1(2)
N1 C1 C8 C9 130.73(15)
N3 N2 C9 C26 -141.22(14)
C20 N2 C9 C26 38.9(2)
N3 N2 C9 C8 93.96(15)
C20 N2 C9 C8 -85.90(19)
N3 N2 C9 C13 -19.95(16)
C20 N2 C9 C13 160.19(16)
C1 C8 C9 N2 -160.79(12)
C1 C8 C9 C26 74.80(17)
C1 C8 C9 C13 -53.64(16)
N2 N3 C10 C11 -178.28(14)
N2 N3 C10 C13 5.23(18)
N3 C10 C11 O2 178.62(16)
C13 C10 C11 O2 -5.3(2)
N3 C10 C11 C12 -1.9(2)
C13 C10 C11 C12 174.15(15)
N3 C10 C13 C14 104.91(16)
C11 C10 C13 C14 -71.42(19)
N3 C10 C13 C9 -17.19(17)
C11 C10 C13 C9 166.48(14)
N2 C9 C13 C10 20.14(14)
C26 C9 C13 C10 140.18(13)
C8 C9 C13 C10 -91.95(13)
N2 C9 C13 C14 -100.13(14)
C26 C9 C13 C14 19.92(18)
C8 C9 C13 C14 147.78(13)
C10 C13 C14 C19 146.75(15)
C9 C13 C14 C19 -99.51(17)
C10 C13 C14 C15 -35.5(2)
C9 C13 C14 C15 78.28(18)
C19 C14 C15 C16 -0.3(3)
C13 C14 C15 C16 -178.13(17)
C14 C15 C16 C17 -0.7(3)
C15 C16 C17 C18 0.9(3)
C16 C17 C18 C19 -0.2(3)
C15 C14 C19 C18 1.0(3)
C13 C14 C19 C18 178.89(16)
C17 C18 C19 C14 -0.8(3)
N3 N2 C20 C25 -155.83(15)
C9 N2 C20 C25 24.0(3)
N3 N2 C20 C21 24.6(2)
C9 N2 C20 C21 -155.55(16)
C25 C20 C21 C22 0.4(3)
N2 C20 C21 C22 180.00(16)
C20 C21 C22 C23 -1.0(3)
C21 C22 C23 C24 0.7(3)
C22 C23 C24 C25 0.3(3)
C23 C24 C25 C20 -0.9(3)
C21 C20 C25 C24 0.5(3)
N2 C20 C25 C24 -179.02(16)
C46 N5 N6 C36 178.12(14)
C35 N5 N6 C36 -11.41(19)
C28 N4 C27 O3 -1.3(2)
C28 N4 C27 C34 -179.81(14)
C27 N4 C28 C33 -83.61(19)
C27 N4 C28 C29 153.22(15)
N4 C28 C29 C30 177.37(14)
C33 C28 C29 C30 54.19(19)
C28 C29 C30 C31 -54.8(2)
C29 C30 C31 C32 55.6(2)
C30 C31 C32 C33 -56.4(2)
N4 C28 C33 C32 -177.82(14)
C29 C28 C33 C32 -55.42(19)
C31 C32 C33 C28 56.6(2)
O3 C27 C34 C35 54.8(2)
N4 C27 C34 C35 -126.75(15)
N6 N5 C35 C52 141.36(14)
C46 N5 C35 C52 -49.7(2)
N6 N5 C35 C34 -93.44(15)
C46 N5 C35 C34 75.5(2)
N6 N5 C35 C39 20.68(16)
C46 N5 C35 C39 -170.35(16)
C27 C34 C35 N5 160.84(12)
C27 C34 C35 C52 -74.52(17)
C27 C34 C35 C39 53.39(16)
N5 N6 C36 C37 178.38(14)
N5 N6 C36 C39 -4.37(19)
N6 C36 C37 O4 -175.42(16)
C39 C36 C37 O4 7.7(3)
N6 C36 C37 C38 5.0(2)
C39 C36 C37 C38 -171.90(16)
N6 C36 C39 C40 -105.19(16)
C37 C36 C39 C40 71.9(2)
N6 C36 C39 C35 16.78(18)
C37 C36 C39 C35 -166.11(15)
N5 C35 C39 C36 -20.37(14)
C52 C35 C39 C36 -139.95(13)
C34 C35 C39 C36 92.46(13)
N5 C35 C39 C40 99.87(14)
C52 C35 C39 C40 -19.70(18)
C34 C35 C39 C40 -147.30(13)
C36 C39 C40 C45 -143.53(15)
C35 C39 C40 C45 102.95(17)
C36 C39 C40 C41 39.7(2)
C35 C39 C40 C41 -73.83(19)
C45 C40 C41 C42 -1.9(3)
C39 C40 C41 C42 174.90(19)
C40 C41 C42 C43 1.2(3)
C41 C42 C43 C44 0.5(4)
C42 C43 C44 C45 -1.5(3)
C41 C40 C45 C44 0.9(3)
C39 C40 C45 C44 -175.92(16)
C43 C44 C45 C40 0.8(3)
N6 N5 C46 C51 156.37(16)
C35 N5 C46 C51 -12.1(3)
N6 N5 C46 C47 -24.0(2)
C35 N5 C46 C47 167.48(16)
C51 C46 C47 C48 -0.9(3)
N5 C46 C47 C48 179.49(16)
C46 C47 C48 C49 -0.3(3)
C47 C48 C49 C50 1.6(3)
C48 C49 C50 C51 -1.6(3)
C47 C46 C51 C50 0.8(3)
N5 C46 C51 C50 -179.55(17)
C49 C50 C51 C46 0.4(3)
